data_2207040
loop_
_publ_author_name
'Chopra, Deepak'
'Mohan, T. P.'
'Sreedhar, K. S.'
'Guru Row, T. N.'

_publ_section_title
;
 4-Fluoro-3-phenoxybenzoic acid
;
_journal_coeditor_code OB6585
_journal_issue 10
_journal_name_full 'Acta Crystallographica Section E'
_journal_page_first o3228
_journal_page_last o3229
_journal_paper_doi 10.1107/S160053680502831X
_journal_volume 61
_journal_year 2005
_chemical_formula_iupac 'C13 H9 F O3'
_chemical_formula_moiety 'C13 H9 F O3'
_chemical_formula_sum 'C13 H9 F O3'
_chemical_formula_weight 232.20
_chemical_name_systematic
;
4-Fluoro-3-phenoxybenzoic acid
;
_space_group_IT_number 14
_symmetry_cell_setting monoclinic
_symmetry_space_group_name_Hall '-P 2ybc'
_symmetry_space_group_name_H-M 'P 1 21/c 1'
_atom_sites_solution_hydrogens geom
_atom_sites_solution_primary direct
_atom_sites_solution_secondary difmap
_cell_angle_alpha 90
_cell_angle_beta 113.821(3)
_cell_angle_gamma 90
_cell_formula_units_Z 4
_cell_length_a 16.659(3)
_cell_length_b 5.1494(9)
_cell_length_c 13.916(2)
_cell_measurement_reflns_used 565
_cell_measurement_temperature 290(2)
_cell_measurement_theta_max 25.8
_cell_measurement_theta_min 1.4
_cell_volume 1092.1(3)
_computing_cell_refinement 'SAINT (Bruker, 2002)'
_computing_data_collection 'SMART (Bruker, 2002)'
_computing_data_reduction SAINT
_computing_molecular_graphics 'ORTEP-3 for Windows (Farrugia, 1997) and CAMERON (Watkin et al., 1993)'
_computing_publication_material 'PLATON (Spek, 2003)'
_computing_structure_refinement 'SHELXL97 (Sheldrick, 1997)'
_computing_structure_solution 'SIR92 (Altomare et al., 1993)'
_diffrn_ambient_temperature 290(2)
_diffrn_measured_fraction_theta_full 0.997
_diffrn_measured_fraction_theta_max 0.997
_diffrn_measurement_device_type 'Bruker SMART CCD area-detector'
_diffrn_measurement_method '\f and \w'
_diffrn_radiation_monochromator graphite
_diffrn_radiation_source 'fine-focus sealed tube'
_diffrn_radiation_type MoK\a
_diffrn_radiation_wavelength 0.71073
_diffrn_reflns_av_R_equivalents 0.0215
_diffrn_reflns_av_sigmaI/netI 0.0179
_diffrn_reflns_limit_h_max 19
_diffrn_reflns_limit_h_min -19
_diffrn_reflns_limit_k_max 6
_diffrn_reflns_limit_k_min -6
_diffrn_reflns_limit_l_max 16
_diffrn_reflns_limit_l_min -15
_diffrn_reflns_number 7407
_diffrn_reflns_reduction_process ' ?'
_diffrn_reflns_theta_full 25.00
_diffrn_reflns_theta_max 25.00
_diffrn_reflns_theta_min 2.67
_exptl_absorpt_coefficient_mu 0.111
_exptl_absorpt_correction_T_max 0.9889
_exptl_absorpt_correction_T_min 0.9396
_exptl_absorpt_correction_type multi-scan
_exptl_absorpt_process_details '(SADABS; Sheldrick, 1996)'
_exptl_crystal_colour colorless
_exptl_crystal_density_diffrn 1.412
_exptl_crystal_density_method 'Not Measured'
_exptl_crystal_description plate
_exptl_crystal_F_000 480
_exptl_crystal_size_max 0.30
_exptl_crystal_size_mid 0.20
_exptl_crystal_size_min 0.10
_refine_diff_density_max 0.278
_refine_diff_density_min -0.198
_refine_ls_extinction_method none
_refine_ls_goodness_of_fit_ref 1.245
_refine_ls_hydrogen_treatment constr
_refine_ls_matrix_type full
_refine_ls_number_parameters 155
_refine_ls_number_reflns 1914
_refine_ls_number_restraints 0
_refine_ls_restrained_S_all 1.245
_refine_ls_R_factor_all 0.0776
_refine_ls_R_factor_gt 0.0686
_refine_ls_shift/su_max 0.000
_refine_ls_shift/su_mean 0.000
_refine_ls_structure_factor_coef Fsqd
_refine_ls_weighting_details 'calc w = 1/[\s^2^(Fo^2^)+(0.0566P)^2^+0.4402P] where P = (Fo^2^+2Fc^2^)/3'
_refine_ls_weighting_scheme calc
_refine_ls_wR_factor_gt 0.1541
_refine_ls_wR_factor_ref 0.1594
_reflns_number_gt 1695
_reflns_number_total 1914
_reflns_threshold_expression I>2\s(I)
_cod_data_source_file ob6585.cif
_cod_data_source_block I
_cod_original_cell_volume 1092.0(3)
_cod_original_sg_symbol_H-M 'P 21/c'
_cod_database_code 2207040
_cod_database_fobs_code 2207040

loop_
_symmetry_equiv_pos_as_xyz
x,y,z
-x,1/2+y,1/2-z
-x,-y,-z
x,1/2-y,1/2+z

loop_
_atom_site_label
_atom_site_fract_x
_atom_site_fract_y
_atom_site_fract_z
_atom_site_U_iso_or_equiv
_atom_site_adp_type
_atom_site_calc_flag
_atom_site_refinement_flags
_atom_site_occupancy
_atom_site_type_symbol
O1 0.49290(12) -0.3320(4) 0.59318(14) 0.0706(6) Uani d . 1 O
O2 0.40843(12) -0.2783(4) 0.42436(13) 0.0709(6) Uani d . 1 O
O4 0.19980(18) 0.4475(5) 0.41915(17) 0.1106(10) Uani d . 1 O
F1 0.24893(12) 0.5720(4) 0.61568(14) 0.0885(6) Uani d . 1 F
C1 0.38185(15) -0.0121(5) 0.54593(18) 0.0516(6) Uani d . 1 C
C2 0.40555(18) 0.0644(6) 0.6491(2) 0.0663(8) Uani d . 1 C
C3 0.36053(18) 0.2614(6) 0.6725(2) 0.0698(8) Uani d . 1 C
C4 0.29289(18) 0.3780(6) 0.5937(2) 0.0636(7) Uani d . 1 C
C5 0.26728(18) 0.3068(6) 0.4897(2) 0.0661(7) Uani d . 1 C
C6 0.31261(17) 0.1106(5) 0.4661(2) 0.0601(7) Uani d . 1 C
C7 0.1610(2) 0.3685(6) 0.3147(2) 0.0715(8) Uani d . 1 C
C8 0.1761(2) 0.5100(7) 0.2420(3) 0.0793(9) Uani d . 1 C
C9 0.1315(2) 0.4551(7) 0.1379(3) 0.0879(10) Uani d . 1 C
C10 0.0726(2) 0.2621(7) 0.1068(3) 0.0887(10) Uani d . 1 C
C11 0.0573(2) 0.1162(8) 0.1797(4) 0.1008(12) Uani d . 1 C
C12 0.1023(3) 0.1682(7) 0.2856(3) 0.0955(11) Uani d . 1 C
C13 0.43256(15) -0.2214(5) 0.52375(19) 0.0518(6) Uani d . 1 C
H2 0.4393 -0.3959 0.4185 0.106 Uiso calc R 1 H
H2A 0.4520 -0.0173 0.7027 0.080 Uiso calc R 1 H
H3A 0.3764 0.3138 0.7417 0.084 Uiso calc R 1 H
H6 0.2968 0.0603 0.3966 0.072 Uiso calc R 1 H
H8 0.2169 0.6445 0.2628 0.095 Uiso calc R 1 H
H9 0.1421 0.5527 0.0880 0.105 Uiso calc R 1 H
H10 0.0422 0.2274 0.0356 0.106 Uiso calc R 1 H
H11 0.0166 -0.0182 0.1580 0.121 Uiso calc R 1 H
H12 0.0929 0.0690 0.3359 0.115 Uiso calc R 1 H

loop_
_atom_site_aniso_label
_atom_site_aniso_U_11
_atom_site_aniso_U_22
_atom_site_aniso_U_33
_atom_site_aniso_U_12
_atom_site_aniso_U_13
_atom_site_aniso_U_23
O1 0.0684(11) 0.0768(13) 0.0561(11) 0.0219(10) 0.0144(9) -0.0012(9)
O4 0.136(2) 0.1072(19) 0.0707(14) 0.0697(17) 0.0232(14) -0.0025(13)
O2 0.0786(13) 0.0760(14) 0.0533(11) 0.0252(10) 0.0216(9) -0.0010(9)
F1 0.0942(12) 0.0852(13) 0.0947(13) 0.0191(10) 0.0472(10) -0.0193(10)
C1 0.0513(13) 0.0518(14) 0.0539(14) -0.0023(11) 0.0234(11) 0.0002(11)
C2 0.0600(15) 0.079(2) 0.0570(16) 0.0071(14) 0.0205(13) -0.0038(14)
C3 0.0683(17) 0.086(2) 0.0567(16) -0.0003(16) 0.0264(14) -0.0150(15)
C4 0.0645(16) 0.0599(17) 0.0754(19) 0.0025(13) 0.0376(15) -0.0098(14)
C5 0.0717(17) 0.0605(17) 0.0658(18) 0.0146(14) 0.0273(14) 0.0025(14)
C6 0.0711(16) 0.0570(16) 0.0529(14) 0.0083(13) 0.0257(13) 0.0009(12)
C7 0.0723(18) 0.0664(19) 0.0692(19) 0.0301(16) 0.0218(15) 0.0032(15)
C8 0.0730(19) 0.073(2) 0.086(2) -0.0092(16) 0.0264(17) -0.0059(18)
C9 0.104(2) 0.074(2) 0.082(2) -0.009(2) 0.034(2) 0.0045(18)
C10 0.084(2) 0.082(2) 0.081(2) 0.0019(19) 0.0123(18) -0.0033(19)
C11 0.084(2) 0.083(2) 0.136(4) -0.023(2) 0.045(2) -0.021(3)
C12 0.125(3) 0.073(2) 0.116(3) 0.014(2) 0.077(3) 0.015(2)
C13 0.0517(13) 0.0516(14) 0.0505(14) -0.0036(11) 0.0190(11) 0.0001(11)

loop_
_atom_type_symbol
_atom_type_description
_atom_type_scat_dispersion_real
_atom_type_scat_dispersion_imag
_atom_type_scat_source
O O 0.0106 0.0060 'International Tables Vol C Tables 4.2.6.8 and 6.1.1.4'
F F 0.0171 0.0103 'International Tables Vol C Tables 4.2.6.8 and 6.1.1.4'
H H 0.0000 0.0000 'International Tables Vol C Tables 4.2.6.8 and 6.1.1.4'
C C 0.0033 0.0016 'International Tables Vol C Tables 4.2.6.8 and 6.1.1.4'

loop_
_geom_angle_atom_site_label_1
_geom_angle_atom_site_label_2
_geom_angle_atom_site_label_3
_geom_angle
_geom_angle_publ_flag
C13 O2 H2 109.5 ?
C2 C1 C6 119.8(2) ?
C2 C1 C13 118.5(2) ?
C6 C1 C13 121.7(2) ?
O1 C13 O2 122.5(2) ?
O1 C13 C1 122.3(2) ?
O2 C13 C1 115.3(2) ?
F1 C4 C3 119.7(3) ?
F1 C4 C5 118.0(3) ?
C3 C4 C5 122.3(3) ?
C5 C6 C1 120.1(2) ?
C5 C6 H6 120.0 ?
C1 C6 H6 120.0 ?
O4 C5 C6 126.1(3) ?
O4 C5 C4 115.4(2) ?
C6 C5 C4 118.5(3) ?
C4 C3 C2 119.3(3) ?
C4 C3 H3A 120.4 ?
C2 C3 H3A 120.4 ?
C3 C2 C1 120.1(3) ?
C3 C2 H2A 120.0 ?
C1 C2 H2A 120.0 ?
C5 O4 C7 119.8(2) yes
C8 C7 C12 120.9(3) ?
C8 C7 O4 118.4(3) ?
C12 C7 O4 120.3(3) ?
C7 C8 C9 119.8(3) ?
C7 C8 H8 120.1 ?
C9 C8 H8 120.1 ?
C10 C11 C12 120.0(3) ?
C10 C11 H11 120.0 ?
C12 C11 H11 120.0 ?
C10 C9 C8 120.7(3) ?
C10 C9 H9 119.6 ?
C8 C9 H9 119.6 ?
C9 C10 C11 120.0(3) ?
C9 C10 H10 120.0 ?
C11 C10 H10 120.0 ?
C7 C12 C11 118.5(3) ?
C7 C12 H12 120.7 ?
C11 C12 H12 120.7 ?

loop_
_geom_bond_atom_site_label_1
_geom_bond_atom_site_label_2
_geom_bond_distance
_geom_bond_publ_flag
O2 C13 1.308(3) yes
O2 H2 0.8200 ?
O1 C13 1.218(3) yes
C1 C2 1.384(4) ?
C1 C6 1.389(3) ?
C1 C13 1.477(3) ?
F1 C4 1.345(3) yes
C4 C3 1.355(4) ?
C4 C5 1.383(4) ?
C6 C5 1.378(4) ?
C6 H6 0.9300 ?
C5 O4 1.364(3) yes
C3 C2 1.376(4) ?
C3 H3A 0.9300 ?
C2 H2A 0.9300 ?
O4 C7 1.392(4) ?
C7 C8 1.351(4) ?
C7 C12 1.365(5) ?
C8 C9 1.364(5) ?
C8 H8 0.9300 ?
C11 C10 1.366(5) ?
C11 C12 1.384(5) ?
C11 H11 0.9300 ?
C9 C10 1.339(5) ?
C9 H9 0.9300 ?
C10 H10 0.9300 ?
C12 H12 0.9300 ?

loop_
_geom_hbond_atom_site_label_D
_geom_hbond_atom_site_label_H
_geom_hbond_atom_site_label_A
_geom_hbond_site_symmetry_A
_geom_hbond_distance_DH
_geom_hbond_distance_HA
_geom_hbond_distance_DA
_geom_hbond_angle_DHA
_geom_hbond_publ_flag
O2 H2 O1 3_646 0.82 1.85 2.667(3) 178 yes
C3 H3A O1 2_656 0.93 2.56 3.224(3) 129 yes
C9 H9 F1 4_564 0.93 2.55 3.216(4) 129 yes

loop_
_geom_torsion_atom_site_label_1
_geom_torsion_atom_site_label_2
_geom_torsion_atom_site_label_3
_geom_torsion_atom_site_label_4
_geom_torsion
_geom_torsion_publ_flag
C2 C1 C13 O1 1.7(4) yes
C6 C1 C13 O1 -179.3(2) ?
C2 C1 C13 O2 -177.9(2) ?
C6 C1 C13 O2 1.1(3) ?
C2 C1 C6 C5 -0.5(4) ?
C13 C1 C6 C5 -179.4(2) ?
C1 C6 C5 O4 178.2(3) ?
C1 C6 C5 C4 0.5(4) ?
F1 C4 C5 O4 1.2(4) ?
C3 C4 C5 O4 -178.1(3) ?
F1 C4 C5 C6 179.1(2) ?
C3 C4 C5 C6 -0.2(5) ?
F1 C4 C3 C2 -179.5(2) ?
C5 C4 C3 C2 -0.2(5) ?
C4 C3 C2 C1 0.2(4) ?
C6 C1 C2 C3 0.1(4) ?
C13 C1 C2 C3 179.1(2) ?
C6 C5 O4 C7 11.2(5) yes
C4 C5 O4 C7 -171.0(3) ?
C5 O4 C7 C8 -108.3(4) no
C5 O4 C7 C12 78.0(4) yes
C12 C7 C8 C9 0.9(5) ?
O4 C7 C8 C9 -172.7(3) ?
C7 C8 C9 C10 0.0(5) ?
C8 C9 C10 C11 -0.6(6) ?
C12 C11 C10 C9 0.2(6) ?
C8 C7 C12 C11 -1.2(5) ?
O4 C7 C12 C11 172.2(3) ?
C10 C11 C12 C7 0.7(5) ?

loop_
_cod_related_entry_id
_cod_related_entry_database
_cod_related_entry_code
1 ChemSpider 138218
